data_7206569
loop_
_publ_author_name
'Chen, Xin'
'Zhou, Hu'
'Chen, Ying-Ying'
'Yuan, Ai-Hua'

_publ_section_title
;
 Ligand-concentration-dependent self-organization of Hoffman- and
 PtS-type frameworks from one-pot crystallization
;
_journal_issue 19
_journal_name_full CrystEngComm
_journal_page_first 5666
_journal_paper_doi 10.1039/c1ce05699a
_journal_volume 13
_journal_year 2011
_chemical_formula_moiety 'C15 H12 N7 Ni O3 Zn, H1.20 O0.60, 2(H O0.50), 2(H0.40 O0.20)'
_chemical_formula_sum 'C15 H16 N7 Ni O5 Zn'
_chemical_formula_weight 498.43
_chemical_name_systematic
;
?
;
_space_group_IT_number 11
_symmetry_cell_setting monoclinic
_symmetry_space_group_name_Hall '-P 2yb'
_symmetry_space_group_name_H-M 'P 1 21/m 1'
_atom_sites_solution_hydrogens geom
_atom_sites_solution_primary direct
_atom_sites_solution_secondary difmap
_audit_creation_method SHELXL-97
_cell_angle_alpha 90.00
_cell_angle_beta 91.312(3)
_cell_angle_gamma 90.00
_cell_formula_units_Z 2
_cell_length_a 7.3620(18)
_cell_length_b 12.946(2)
_cell_length_c 13.6280(13)
_cell_measurement_reflns_used 898
_cell_measurement_temperature 291(2)
_cell_measurement_theta_max 22.32
_cell_measurement_theta_min 2.17
_cell_volume 1298.5(4)
_computing_cell_refinement 'SMART (Bruker, 2004)'
_computing_data_collection 'SMART (Bruker, 2004)'
_computing_data_reduction SAINT
_computing_molecular_graphics 'DIAMOND (Brandenburg, 2006)'
_computing_publication_material SHELXTL
_computing_structure_refinement 'SHELXTL97 (Sheldrick, 2008)'
_computing_structure_solution 'SHELXTL97 (Sheldrick, 2008)'
_diffrn_ambient_temperature 291(2)
_diffrn_measured_fraction_theta_full 0.999
_diffrn_measured_fraction_theta_max 0.999
_diffrn_measurement_device_type 'Bruker Smart Apex CCD'
_diffrn_measurement_method 'f/ and w/ scans'
_diffrn_radiation_monochromator graphite
_diffrn_radiation_source 'sealed tube'
_diffrn_radiation_type MoK\a
_diffrn_radiation_wavelength 0.71073
_diffrn_reflns_av_R_equivalents 0.0725
_diffrn_reflns_av_sigmaI/netI 0.0976
_diffrn_reflns_limit_h_max 9
_diffrn_reflns_limit_h_min -9
_diffrn_reflns_limit_k_max 15
_diffrn_reflns_limit_k_min -15
_diffrn_reflns_limit_l_max 13
_diffrn_reflns_limit_l_min -16
_diffrn_reflns_number 10031
_diffrn_reflns_theta_full 26.00
_diffrn_reflns_theta_max 26.00
_diffrn_reflns_theta_min 2.17
_exptl_absorpt_coefficient_mu 1.681
_exptl_absorpt_correction_T_max 0.8449
_exptl_absorpt_correction_T_min 0.8014
_exptl_absorpt_correction_type multi-scan
_exptl_absorpt_process_details 'SADABS; Bruker, 2004'
_exptl_crystal_colour colorless
_exptl_crystal_density_diffrn 1.275
_exptl_crystal_density_method 'not measured'
_exptl_crystal_description column
_exptl_crystal_F_000 506
_exptl_crystal_size_max 0.28
_exptl_crystal_size_mid 0.11
_exptl_crystal_size_min 0.10
_refine_diff_density_max 0.463
_refine_diff_density_min -0.455
_refine_diff_density_rms 0.081
_refine_ls_extinction_method none
_refine_ls_goodness_of_fit_ref 1.024
_refine_ls_hydrogen_treatment constr
_refine_ls_matrix_type full
_refine_ls_number_parameters 160
_refine_ls_number_reflns 2662
_refine_ls_number_restraints 0
_refine_ls_restrained_S_all 1.024
_refine_ls_R_factor_all 0.0979
_refine_ls_R_factor_gt 0.0597
_refine_ls_shift/su_max 0.000
_refine_ls_shift/su_mean 0.000
_refine_ls_structure_factor_coef Fsqd
_refine_ls_weighting_details 'calc w=1/[\s^2^(Fo^2^)+(0.05P)^2^+0.55P] where P=(Fo^2^+2Fc^2^)/3'
_refine_ls_weighting_scheme calc
_refine_ls_wR_factor_gt 0.1178
_refine_ls_wR_factor_ref 0.1251
_reflns_number_gt 1651
_reflns_number_total 2662
_reflns_threshold_expression >2sigma(I)
_cod_data_source_file c1ce05699a.txt
_cod_data_source_block 1
_cod_depositor_comments
;
The following automatic conversions were performed:

'_symmetry_cell_setting' value 'Monoclinic' changed to 'monoclinic'
according to /home/saulius/struct/CIF-dictionaries/cif_core.dic
dictionary named 'cif_core.dic' version 2.4.1 from 2010-06-29.

Automatic conversion script
Id: cif_fix_values 1715 2011-07-08 13:25:40Z adriana 
;
_cod_original_sg_symbol_Hall '-P 2yb '
_cod_original_sg_symbol_H-M 'P2(1)/m '
_cod_database_code 7206569

loop_
_symmetry_equiv_pos_as_xyz
'x, y, z'
'-x, y+1/2, -z'
'-x, -y, -z'
'x, -y-1/2, z'

loop_
_atom_site_label
_atom_site_type_symbol
_atom_site_fract_x
_atom_site_fract_y
_atom_site_fract_z
_atom_site_U_iso_or_equiv
_atom_site_adp_type
_atom_site_occupancy
_atom_site_symmetry_multiplicity
_atom_site_calc_flag
_atom_site_refinement_flags
C1 C 0.1723(6) 0.9218(4) -0.0464(4) 0.0405(12) Uani 1 1 d .
C2 C 0.8005(6) 0.9083(4) -0.0378(4) 0.0413(12) Uani 1 1 d .
C3 C 0.4694(6) 0.6582(4) 0.1233(3) 0.0424(12) Uani 1 1 d .
H3 H 0.4789 0.5956 0.0903 0.051 Uiso 1 1 calc R
C4 C 0.4483(6) 0.6586(4) 0.2253(3) 0.0431(12) Uani 1 1 d .
H4 H 0.4364 0.5965 0.2588 0.052 Uiso 1 1 calc R
C5 C 0.4453(9) 0.7500 0.2761(5) 0.0441(17) Uani 1 2 d S
C6 C 0.4242(11) 0.7500 0.3850(6) 0.0497(18) Uani 1 2 d S
C7 C 0.5407(10) 0.7500 0.5513(5) 0.0468(18) Uani 1 2 d S
C8 C 0.5310(6) 0.6575(4) 0.5998(4) 0.0435(12) Uani 1 1 d .
H8 H 0.5413 0.5952 0.5663 0.052 Uiso 1 1 calc R
C9 C 0.5052(6) 0.6593(4) 0.7010(4) 0.0454(12) Uani 1 1 d .
H9 H 0.4953 0.5973 0.7349 0.055 Uiso 1 1 calc R
N1 N 0.6945(5) 0.8602(3) -0.0765(3) 0.0453(10) Uani 1 1 d .
N2 N 0.2897(5) 0.8664(3) -0.0777(3) 0.0455(10) Uani 1 1 d .
N3 N 0.4762(8) 0.7500 0.0710(5) 0.0481(15) Uani 1 2 d S
N4 N 0.5603(8) 0.7500 0.4410(4) 0.0462(15) Uani 1 2 d S
N5 N 0.4943(8) 0.7500 0.7511(4) 0.0434(14) Uani 1 2 d S
Ni1 Ni 1.0000 1.0000 0.0000 0.0430(3) Uani 1 2 d S
O1 O 0.2688(7) 0.7500 0.4226(4) 0.0490(12) Uani 1 2 d S
O1W O 0.8999(4) 1.0919(3) -0.1144(3) 0.0487(9) Uani 1 1 d .
H1X H 0.9756 1.0864 -0.1612 0.058 Uiso 1 1 d R
H1Y H 0.9069 1.1540 -0.0944 0.058 Uiso 1 1 d R
O2W O 0.1471(8) 0.2315(13) 0.8306(5) 0.046(4) Uani 0.50 1 d P
H2X H 0.1043 0.2681 0.7843 0.056 Uiso 0.50 1 d PR
H2Y H 0.1727 0.2700 0.8792 0.056 Uiso 0.50 1 d PR
O3W O 0.0379(10) 0.7500 0.7238(6) 0.049(2) Uani 0.60 2 d SP
H3X H 0.0293 0.8099 0.6987 0.058 Uiso 0.30 1 d PR
H3Y H -0.0330 0.7088 0.6940 0.058 Uiso 0.30 1 d PR
O4W O 0.916(2) 0.4959(14) 0.6618(12) 0.053(4) Uani 0.20 1 d P
H4X H 0.9978 0.5410 0.6515 0.063 Uiso 0.20 1 d PR
H4Y H 0.9105 0.4548 0.6132 0.063 Uiso 0.20 1 d PR
Zn1 Zn 0.49976(10) 0.7500 -0.08624(7) 0.0400(2) Uani 1 2 d S

loop_
_atom_site_aniso_label
_atom_site_aniso_U_11
_atom_site_aniso_U_22
_atom_site_aniso_U_33
_atom_site_aniso_U_23
_atom_site_aniso_U_13
_atom_site_aniso_U_12
C1 0.037(2) 0.034(3) 0.049(3) -0.022(2) -0.014(2) -0.0027(19)
C2 0.031(2) 0.042(3) 0.051(3) -0.028(2) 0.008(2) -0.003(2)
C3 0.045(3) 0.044(3) 0.037(3) -0.013(2) -0.018(2) 0.018(2)
C4 0.048(3) 0.047(3) 0.035(3) 0.013(2) 0.014(2) 0.018(2)
C5 0.041(4) 0.050(4) 0.042(4) 0.000 0.021(3) 0.000
C6 0.058(4) 0.043(4) 0.048(5) 0.000 -0.007(4) 0.000
C7 0.056(4) 0.043(4) 0.041(4) 0.000 -0.017(3) 0.000
C8 0.042(3) 0.045(3) 0.044(3) 0.009(2) 0.013(2) -0.018(2)
C9 0.043(3) 0.050(3) 0.043(3) -0.015(2) -0.003(2) -0.005(2)
N1 0.037(2) 0.041(2) 0.057(3) -0.015(2) -0.0186(19) 0.0066(18)
N2 0.039(2) 0.057(3) 0.041(2) -0.014(2) 0.0101(18) 0.002(2)
N3 0.041(3) 0.055(4) 0.048(4) 0.000 -0.014(3) 0.000
N4 0.045(3) 0.054(4) 0.040(4) 0.000 0.007(3) 0.000
N5 0.043(3) 0.051(4) 0.036(3) 0.000 -0.012(3) 0.000
Ni1 0.0397(5) 0.0453(5) 0.0434(5) -0.0145(4) -0.0143(4) -0.0145(4)
O1 0.056(3) 0.039(3) 0.053(3) 0.000 0.019(2) 0.000
O1W 0.0464(19) 0.052(2) 0.047(2) -0.0088(18) -0.0124(16) 0.0054(16)
O2W 0.054(3) 0.040(12) 0.047(3) 0.003(4) 0.015(3) -0.001(3)
O3W 0.041(4) 0.057(5) 0.047(5) 0.000 -0.014(4) 0.000
O4W 0.066(11) 0.054(10) 0.038(10) -0.005(9) -0.003(8) -0.010(9)
Zn1 0.0300(4) 0.0446(5) 0.0459(5) 0.000 0.0113(3) 0.000

loop_
_atom_type_symbol
_atom_type_description
_atom_type_scat_dispersion_real
_atom_type_scat_dispersion_imag
_atom_type_scat_source
C C 0.0033 0.0016 'International Tables Vol C Tables 4.2.6.8 and 6.1.1.4'
H H 0.0000 0.0000 'International Tables Vol C Tables 4.2.6.8 and 6.1.1.4'
N N 0.0061 0.0033 'International Tables Vol C Tables 4.2.6.8 and 6.1.1.4'
O O 0.0106 0.0060 'International Tables Vol C Tables 4.2.6.8 and 6.1.1.4'
Zn Zn 0.2839 1.4301 'International Tables Vol C Tables 4.2.6.8 and 6.1.1.4'
Ni Ni 0.3393 1.1124 'International Tables Vol C Tables 4.2.6.8 and 6.1.1.4'

loop_
_geom_angle_atom_site_label_1
_geom_angle_atom_site_label_2
_geom_angle_atom_site_label_3
_geom_angle
_geom_angle_site_symmetry_1
_geom_angle_site_symmetry_3
N2 C1 Ni1 178.8(5) . 1_455
N1 C2 Ni1 167.3(5) . .
N3 C3 C4 120.8(5) . .
N3 C3 H3 119.6 . .
C4 C3 H3 119.6 . .
C5 C4 C3 120.5(5) . .
C5 C4 H4 119.8 . .
C3 C4 H4 119.8 . .
C4 C5 C4 119.3(7) . 4_575
C4 C5 C6 120.3(3) . .
C4 C5 C6 120.3(3) 4_575 .
N4 C6 O1 118.3(7) . .
N4 C6 C5 120.5(7) . .
O1 C6 C5 121.2(7) . .
C8 C7 C8 121.8(7) 4_575 .
C8 C7 N4 119.1(3) 4_575 .
C8 C7 N4 119.1(3) . .
C7 C8 C9 118.1(5) . .
C7 C8 H8 120.9 . .
C9 C8 H8 120.9 . .
N5 C9 C8 121.4(5) . .
N5 C9 H9 119.3 . .
C8 C9 H9 119.3 . .
C2 N1 Zn1 155.1(5) . .
C1 N2 Zn1 161.8(4) . .
C3 N3 C3 117.9(6) 4_575 .
C3 N3 Zn1 121.1(3) 4_575 .
C3 N3 Zn1 121.1(3) . .
C6 N4 C7 121.0(6) . .
C9 N5 C9 119.1(6) . 4_575
C9 N5 Zn1 120.1(3) . 1_556
C9 N5 Zn1 120.1(3) 4_575 1_556
C1 Ni1 C1 180 3_675 1_655
C1 Ni1 C2 95.74(19) 3_675 3_775
C1 Ni1 C2 84.26(19) 1_655 3_775
C1 Ni1 C2 84.26(19) 3_675 .
C1 Ni1 C2 95.74(19) 1_655 .
C2 Ni1 C2 180 3_775 .
C1 Ni1 O1W 107.83(19) 3_675 3_775
C1 Ni1 O1W 72.17(19) 1_655 3_775
C2 Ni1 O1W 84.18(19) 3_775 3_775
C2 Ni1 O1W 95.82(19) . 3_775
C1 Ni1 O1W 72.17(19) 3_675 .
C1 Ni1 O1W 107.83(19) 1_655 .
C2 Ni1 O1W 95.82(19) 3_775 .
C2 Ni1 O1W 84.18(19) . .
O1W Ni1 O1W 180 3_775 .
Ni1 O1W H1X 106.5 . .
Ni1 O1W H1Y 106.4 . .
H1X O1W H1Y 106.4 . .
H2X O2W H2Y 109.0 . .
H3X O3W H3Y 110.0 . .
H4X O4W H4Y 108.9 . .
N1 Zn1 N1 89.6(2) . 4_575
N1 Zn1 N3 90.45(17) . .
N1 Zn1 N3 90.45(17) 4_575 .
N1 Zn1 N2 173.12(17) . 4_575
N1 Zn1 N2 90.68(15) 4_575 4_575
N3 Zn1 N2 82.68(16) . 4_575
N1 Zn1 N2 90.68(15) . .
N1 Zn1 N2 173.12(17) 4_575 .
N3 Zn1 N2 82.68(16) . .
N2 Zn1 N2 88.2(2) 4_575 .
N1 Zn1 N5 93.56(17) . 1_554
N1 Zn1 N5 93.56(16) 4_575 1_554
N3 Zn1 N5 174.4(2) . 1_554
N2 Zn1 N5 93.29(15) 4_575 1_554
N2 Zn1 N5 93.29(15) . 1_554

loop_
_geom_bond_atom_site_label_1
_geom_bond_atom_site_label_2
_geom_bond_distance
_geom_bond_site_symmetry_2
C1 N2 1.209(6) .
C1 Ni1 1.752(5) 1_455
C2 N1 1.122(6) .
C2 Ni1 1.948(5) .
C3 N3 1.387(6) .
C3 C4 1.402(7) .
C3 H3 0.9300 .
C4 C5 1.371(6) .
C4 H4 0.9300 .
C5 C4 1.371(6) 4_575
C5 C6 1.496(11) .
C6 N4 1.245(9) .
C6 O1 1.265(9) .
C7 C8 1.371(6) 4_575
C7 C8 1.371(6) .
C7 N4 1.513(9) .
C8 C9 1.396(7) .
C8 H8 0.9300 .
C9 N5 1.361(6) .
C9 H9 0.9300 .
N1 Zn1 2.024(4) .
N2 Zn1 2.164(4) .
N3 C3 1.387(6) 4_575
N3 Zn1 2.154(6) .
N5 C9 1.361(6) 4_575
N5 Zn1 2.216(6) 1_556
Ni1 C1 1.752(5) 3_675
Ni1 C1 1.752(5) 1_655
Ni1 C2 1.948(5) 3_775
Ni1 O1W 2.083(3) 3_775
Ni1 O1W 2.083(3) .
O1W H1X 0.8596 .
O1W H1Y 0.8496 .
O2W H2X 0.8447 .
O2W H2Y 0.8466 .
O3W H3X 0.8494 .
O3W H3Y 0.8442 .
O4W H4X 0.8522 .
O4W H4Y 0.8493 .
Zn1 N1 2.024(4) 4_575
Zn1 N2 2.164(4) 4_575
Zn1 N5 2.216(6) 1_554

loop_
_geom_torsion_atom_site_label_1
_geom_torsion_atom_site_label_2
_geom_torsion_atom_site_label_3
_geom_torsion_atom_site_label_4
_geom_torsion
_geom_torsion_site_symmetry_1
_geom_torsion_site_symmetry_4
N3 C3 C4 C5 -4.0(8) . .
C3 C4 C5 C4 5.2(10) . 4_575
C3 C4 C5 C6 -179.5(6) . .
C4 C5 C6 N4 92.4(6) . .
C4 C5 C6 N4 -92.4(6) 4_575 .
C4 C5 C6 O1 -87.6(6) . .
C4 C5 C6 O1 87.6(6) 4_575 .
C8 C7 C8 C9 1.9(10) 4_575 .
N4 C7 C8 C9 -177.4(5) . .
C7 C8 C9 N5 -1.6(8) . .
Ni1 C2 N1 Zn1 166.5(13) . .
C4 C3 N3 C3 2.7(9) . 4_575
C4 C3 N3 Zn1 -178.0(3) . .
O1 C6 N4 C7 0.000(2) . .
C5 C6 N4 C7 180 . .
C8 C7 N4 C6 -89.7(6) 4_575 .
C8 C7 N4 C6 89.7(6) . .
C8 C9 N5 C9 1.3(9) . 4_575
C8 C9 N5 Zn1 -169.7(3) . 1_556
N1 C2 Ni1 C1 113.4(19) . 3_675
N1 C2 Ni1 C1 -66.6(19) . 1_655
N1 C2 Ni1 O1W -139.2(19) . 3_775
N1 C2 Ni1 O1W 40.8(19) . .
C2 N1 Zn1 N1 -73.9(9) . 4_575
C2 N1 Zn1 N3 16.5(9) . .
C2 N1 Zn1 N2 99.2(9) . .
C2 N1 Zn1 N5 -167.5(9) . 1_554
C3 N3 Zn1 N1 44.9(5) 4_575 .
C3 N3 Zn1 N1 -134.4(5) . .
C3 N3 Zn1 N1 134.4(5) 4_575 4_575
C3 N3 Zn1 N1 -44.9(5) . 4_575
C3 N3 Zn1 N2 -134.9(5) 4_575 4_575
C3 N3 Zn1 N2 45.8(4) . 4_575
C3 N3 Zn1 N2 -45.8(4) 4_575 .
C3 N3 Zn1 N2 134.9(5) . .
C1 N2 Zn1 N1 -100.9(12) . .
C1 N2 Zn1 N3 -10.5(12) . .
C1 N2 Zn1 N2 72.4(12) . 4_575
C1 N2 Zn1 N5 165.5(12) . 1_554
